data_1568417
loop_
_publ_author_name
'Yamashita, Ken-Ichi'
'Takeuchi, Shouichi'
'Sugiura, Ken-Ichi'

_publ_section_title
;
 Structurally well-defined conjugated <i>meso</i>-aminoporphyrin oligomers
 analogous to polyanilines.
;
_journal_issue 10
_journal_name_full 'Chemical science'
_journal_page_first 2735
_journal_page_last 2744
_journal_paper_doi 10.1039/d2sc06387e
_journal_volume 14
_journal_year 2023
_chemical_formula_sum 'C105 H121 N9 Ni2 O10'
_chemical_formula_weight 1786.52
_space_group_crystal_system monoclinic
_space_group_IT_number 14
_space_group_name_Hall '-P 2ybc'
_space_group_name_H-M_alt 'P 1 21/c 1'
_atom_sites_solution_hydrogens geom
_audit_creation_method SHELXL-2018/3
_audit_update_record
;
2021-06-29 deposited with the CCDC.	2023-02-16 downloaded from the CCDC.
;
_cell_angle_alpha 90
_cell_angle_beta 105.110(7)
_cell_angle_gamma 90
_cell_formula_units_Z 4
_cell_length_a 21.230(13)
_cell_length_b 28.360(16)
_cell_length_c 16.320(10)
_cell_measurement_reflns_used 14449
_cell_measurement_temperature 93(2)
_cell_measurement_theta_max 25.3
_cell_measurement_theta_min 3.0
_cell_volume 9486(10)
_computing_cell_refinement 'CrystalClear-SM Expert 2.0 r4 (Rigaku, 2009)'
_computing_data_collection 'CrystalClear-SM Expert 2.0 r4 (Rigaku, 2009)'
_computing_data_reduction 'CrystalClear-SM Expert 2.0 r4 (Rigaku, 2009)'
_computing_molecular_graphics 'shelXle Rev. 924'
_computing_publication_material CIFTAB
_computing_structure_refinement 'SHELXL-2018/3 (Sheldrick, 2018)'
_computing_structure_solution 'SHELXS-97 (Sheldrick, 1997)'
_diffrn_ambient_temperature 93(2)
_diffrn_detector_area_resol_mean 28.5714
_diffrn_measured_fraction_theta_full 0.996
_diffrn_measured_fraction_theta_max 0.989
_diffrn_measurement_device_type 'Rigaku Saturn724+ (4x4 bin mode)'
_diffrn_measurement_method 'profile data from \w-scans'
_diffrn_radiation_type MoK\a
_diffrn_radiation_wavelength 0.71073
_diffrn_reflns_av_R_equivalents 0.1421
_diffrn_reflns_av_unetI/netI 0.1300
_diffrn_reflns_Laue_measured_fraction_full 0.996
_diffrn_reflns_Laue_measured_fraction_max 0.989
_diffrn_reflns_limit_h_max 25
_diffrn_reflns_limit_h_min -25
_diffrn_reflns_limit_k_max 34
_diffrn_reflns_limit_k_min -32
_diffrn_reflns_limit_l_max 14
_diffrn_reflns_limit_l_min -19
_diffrn_reflns_number 51756
_diffrn_reflns_point_group_measured_fraction_full 0.996
_diffrn_reflns_point_group_measured_fraction_max 0.989
_diffrn_reflns_theta_full 25.242
_diffrn_reflns_theta_max 25.346
_diffrn_reflns_theta_min 3.002
_diffrn_source 'Sealed Tube'
_exptl_absorpt_coefficient_mu 0.461
_exptl_absorpt_correction_T_max 1.000
_exptl_absorpt_correction_T_min 0.837
_exptl_absorpt_correction_type multi-scan
_exptl_crystal_colour brown
_exptl_crystal_density_diffrn 1.251
_exptl_crystal_description Prism
_exptl_crystal_F_000 3800
_exptl_crystal_recrystallization_method 'Vapour deposition'
_exptl_crystal_size_max 0.110
_exptl_crystal_size_mid 0.090
_exptl_crystal_size_min 0.080
_refine_diff_density_max 1.050
_refine_diff_density_min -0.739
_refine_diff_density_rms 0.085
_refine_ls_extinction_method none
_refine_ls_goodness_of_fit_ref 1.064
_refine_ls_hydrogen_treatment constr
_refine_ls_matrix_type full
_refine_ls_number_parameters 1258
_refine_ls_number_reflns 17188
_refine_ls_number_restraints 173
_refine_ls_restrained_S_all 1.064
_refine_ls_R_factor_all 0.1819
_refine_ls_R_factor_gt 0.1137
_refine_ls_shift/su_max 0.001
_refine_ls_shift/su_mean 0.000
_refine_ls_structure_factor_coef Fsqd
_refine_ls_weighting_details 'w=1/[\s^2^(Fo^2^)+(0.1826P)^2^+1.0452P] where P=(Fo^2^+2Fc^2^)/3'
_refine_ls_weighting_scheme calc
_refine_ls_wR_factor_gt 0.2902
_refine_ls_wR_factor_ref 0.3520
_reflns_Friedel_coverage 0.000
_reflns_number_gt 8961
_reflns_number_total 17188
_reflns_threshold_expression 'I > 2\s(I)'
_cod_data_source_file d2sc06387e2.cif
_cod_data_source_block Ni-2(0)
_cod_depositor_comments
;
The following automatic conversions were performed:

data item '_exptl_absorpt_correction_type' value 'Multi-scan' was
changed to 'multi-scan' in accordance with the
/home/data/users/saulius/crontab/automatic-downloads/rss-feeds/RSC/lib/dictionaries/cif_core.dic
dictionary named 'cif_core.dic' version 2.4.2 last updated on
2011-04-26.

Automatic conversion script
Id: cif_fix_values 7556 2019-12-06 15:28:31Z antanas 

 Adding full bibliography for 1568417.cif.
;
_cod_original_sg_symbol_H-M 'P 21/c'
_cod_database_code 1568417
_shelx_shelxl_version_number 2018/3
_shelx_space_group_comment
;
The symmetry employed for this shelxl refinement is uniquely defined
by the following loop, which should always be used as a source of
symmetry information in preference to the above space-group names.
They are only intended as comments.
;
_shelx_estimated_absorpt_t_min 0.951
_shelx_estimated_absorpt_t_max 0.964

loop_
_space_group_symop_operation_xyz
'x, y, z'
'-x, y+1/2, -z+1/2'
'-x, -y, -z'
'x, -y-1/2, z-1/2'

loop_
_atom_site_label
_atom_site_type_symbol
_atom_site_fract_x
_atom_site_fract_y
_atom_site_fract_z
_atom_site_U_iso_or_equiv
_atom_site_adp_type
_atom_site_occupancy
_atom_site_site_symmetry_order
_atom_site_calc_flag
_atom_site_refinement_flags_posn
_atom_site_refinement_flags_adp
_atom_site_refinement_flags_occupancy
_atom_site_disorder_assembly
_atom_site_disorder_group
Ni1 Ni 0.18449(5) 0.29896(3) 0.81580(5) 0.0545(3) Uani 1 1 d . . . . .
Ni2 Ni 0.16194(4) 0.48346(3) 1.21068(5) 0.0534(3) Uani 1 1 d . . . . .
N1 N 0.2703(3) 0.30975(18) 0.8908(4) 0.0564(14) Uani 1 1 d . . . . .
N2 N 0.1444(3) 0.31746(17) 0.9054(3) 0.0533(14) Uani 1 1 d . . . . .
N3 N 0.0987(3) 0.28702(19) 0.7432(4) 0.0590(14) Uani 1 1 d . . . . .
N4 N 0.2246(3) 0.27939(19) 0.7273(4) 0.0596(15) Uani 1 1 d . . . . .
N5 N 0.1625(2) 0.47992(18) 1.0951(3) 0.0473(12) Uani 1 1 d . . . . .
N6 N 0.2474(3) 0.45653(18) 1.2408(3) 0.0543(13) Uani 1 1 d . . . . .
N7 N 0.1628(3) 0.48706(19) 1.3277(3) 0.0616(15) Uani 1 1 d . . . . .
N8 N 0.0801(3) 0.51456(17) 1.1792(3) 0.0504(13) Uani 1 1 d . . . . .
N9 N 0.2663(3) 0.3770(2) 1.0800(4) 0.0793(19) Uani 1 1 d . . . . .
O1 O -0.0049(4) 0.4926(3) 1.3390(5) 0.123(2) Uani 1 1 d . . . . .
O2 O -0.1923(3) 0.3343(3) 0.8433(5) 0.102(2) Uani 1 1 d . . . . .
O3 O -0.1300(5) 0.1763(3) 0.9008(6) 0.141(3) Uani 1 1 d . . . . .
O4 O 0.4837(3) 0.1517(2) 0.7552(5) 0.116(3) Uani 1 1 d . . . . .
O5 O 0.5749(4) 0.3044(2) 0.8341(6) 0.130(3) Uani 1 1 d . . . . .
O6 O 0.4794(3) 0.5583(2) 1.5525(4) 0.0933(18) Uani 1 1 d . . . . .
O7 O 0.4111(5) 0.4270(3) 1.6760(4) 0.137(3) Uani 1 1 d . . . . .
O8 O -0.0797(2) 0.61548(16) 0.8064(3) 0.0638(13) Uani 1 1 d . . . . .
O9 O 0.1372(3) 0.67734(18) 0.8763(4) 0.0792(16) Uani 1 1 d . . . . .
C1 C 0.3302(4) 0.2934(2) 0.8808(5) 0.0598(18) Uani 1 1 d . . . . .
C2 C 0.3808(4) 0.3036(3) 0.9556(6) 0.074(2) Uani 1 1 d . . . . .
H2A H 0.425236 0.294423 0.966287 0.089 Uiso 1 1 calc R U . . .
C3 C 0.3537(4) 0.3288(3) 1.0091(5) 0.0655(19) Uani 1 1 d . . . . .
H3A H 0.375730 0.341715 1.062566 0.079 Uiso 1 1 calc R U . . .
C4 C 0.2857(4) 0.3318(2) 0.9687(4) 0.0557(17) Uani 1 1 d . . . . .
C5 C 0.2399(3) 0.3543(2) 1.0059(4) 0.0522(16) Uani 1 1 d . . . . .
C6 C 0.1727(3) 0.3423(2) 0.9793(4) 0.0522(16) Uani 1 1 d . . . . .
C7 C 0.1275(4) 0.3462(2) 1.0302(4) 0.0556(17) Uani 1 1 d . . . . .
H7A H 0.135131 0.362053 1.083253 0.067 Uiso 1 1 calc R U . . .
C8 C 0.0713(4) 0.3233(2) 0.9896(4) 0.0568(17) Uani 1 1 d . . . . .
H8A H 0.033370 0.319063 1.009318 0.068 Uiso 1 1 calc R U . . .
C9 C 0.0819(3) 0.3071(2) 0.9111(4) 0.0516(16) Uani 1 1 d . . . . .
C10 C 0.0323(4) 0.2879(2) 0.8467(4) 0.0551(17) Uani 1 1 d . . . . .
C11 C 0.0412(4) 0.2817(2) 0.7642(5) 0.0598(18) Uani 1 1 d . . . . .
C12 C -0.0134(4) 0.2716(3) 0.6907(5) 0.073(2) Uani 1 1 d . . . . .
H12A H -0.057481 0.265483 0.690204 0.087 Uiso 1 1 calc R U . . .
C13 C 0.0126(5) 0.2730(3) 0.6243(5) 0.079(2) Uani 1 1 d . . . . .
H13A H -0.010544 0.269088 0.566424 0.095 Uiso 1 1 calc R U . . .
C14 C 0.0810(5) 0.2813(3) 0.6552(5) 0.072(2) Uani 1 1 d . . . . .
C15 C 0.1270(5) 0.2798(3) 0.6059(5) 0.081(2) Uani 1 1 d . . . . .
H15A H 0.111766 0.282476 0.545904 0.097 Uiso 1 1 calc R U . . .
C16 C 0.1929(5) 0.2747(3) 0.6417(5) 0.077(2) Uani 1 1 d . . . . .
C17 C 0.2402(6) 0.2617(3) 0.5957(7) 0.089(3) Uani 1 1 d . . . . .
H17A H 0.231260 0.256952 0.536191 0.107 Uiso 1 1 calc R U . . .
C18 C 0.2983(6) 0.2575(3) 0.6511(6) 0.083(3) Uani 1 1 d . . . . .
H18A H 0.337871 0.248056 0.639136 0.099 Uiso 1 1 calc R U . . .
C19 C 0.2893(4) 0.2701(2) 0.7326(5) 0.068(2) Uani 1 1 d . . . . .
C20 C 0.3395(4) 0.2733(2) 0.8055(5) 0.066(2) Uani 1 1 d . . . . .
C21 C -0.0337(4) 0.2770(3) 0.8590(4) 0.0641(19) Uani 1 1 d . . . . .
C22 C -0.0795(4) 0.3124(3) 0.8498(5) 0.075(2) Uani 1 1 d . . . . .
H22A H -0.068367 0.343953 0.839975 0.090 Uiso 1 1 calc R U . . .
C23 C -0.1424(5) 0.3015(4) 0.8551(6) 0.090(3) Uani 1 1 d . . . . .
C24 C -0.1573(5) 0.2562(4) 0.8753(6) 0.093(3) Uani 1 1 d . . . . .
H24A H -0.199273 0.249017 0.882283 0.111 Uiso 1 1 calc R U . . .
C25 C -0.1104(7) 0.2221(4) 0.8852(7) 0.109(4) Uani 1 1 d . . . . .
C26 C -0.0462(4) 0.2315(3) 0.8777(5) 0.077(2) Uani 1 1 d . . . . .
H26A H -0.013974 0.207485 0.885206 0.092 Uiso 1 1 calc R U . . .
C27 C -0.1894(5) 0.3798(3) 0.8068(7) 0.102(3) Uani 1 1 d . . . . .
H27A H -0.143189 0.387781 0.811555 0.123 Uiso 1 1 calc R U . . .
H27B H -0.206870 0.403482 0.839624 0.123 Uiso 1 1 calc R U . . .
C28 C -0.2285(5) 0.3826(4) 0.7119(7) 0.111(3) Uani 1 1 d . . . . .
H28A H -0.273093 0.370627 0.707090 0.133 Uiso 1 1 calc R U . . .
H28B H -0.232421 0.416190 0.694942 0.133 Uiso 1 1 calc R U . . .
C29 C -0.2012(6) 0.3566(4) 0.6505(8) 0.111(3) Uani 1 1 d . . . . .
H29A H -0.191197 0.323510 0.671147 0.133 Uiso 1 1 calc R U . . .
C30 C -0.1390(5) 0.3799(4) 0.6415(7) 0.114(3) Uani 1 1 d . . . . .
H30A H -0.121681 0.362135 0.600603 0.170 Uiso 1 1 calc R U . . .
H30B H -0.148472 0.412290 0.621310 0.170 Uiso 1 1 calc R U . . .
H30C H -0.106663 0.380174 0.696676 0.170 Uiso 1 1 calc R U . . .
C31 C -0.2500(6) 0.3554(5) 0.5630(8) 0.153(5) Uani 1 1 d . . . . .
H31A H -0.231040 0.338006 0.523312 0.230 Uiso 1 1 calc R U . . .
H31B H -0.290154 0.339693 0.567263 0.230 Uiso 1 1 calc R U . . .
H31C H -0.260035 0.387685 0.542410 0.230 Uiso 1 1 calc R U . . .
C32A C -0.0879(8) 0.1354(4) 0.8951(10) 0.149(5) Uani 0.58(3) 1 d D . P A 1
H32A H -0.051715 0.131788 0.947055 0.179 Uiso 0.58(3) 1 calc R U P A 1
H32B H -0.069986 0.137488 0.844918 0.179 Uiso 0.58(3) 1 calc R U P A 1
C33A C -0.1376(18) 0.0964(12) 0.886(2) 0.25(2) Uani 0.58(3) 1 d D . P A 1
H33A H -0.112832 0.066461 0.891362 0.303 Uiso 0.58(3) 1 calc R U P A 1
H33B H -0.154743 0.098380 0.936970 0.303 Uiso 0.58(3) 1 calc R U P A 1
C34A C -0.1963(14) 0.0900(10) 0.8117(16) 0.160(12) Uani 0.58(3) 1 d D . P A 1
H34A H -0.216974 0.121507 0.795527 0.192 Uiso 0.58(3) 1 calc R U P A 1
C35A C -0.1707(18) 0.0720(9) 0.7396(16) 0.141(12) Uani 0.58(3) 1 d D . P A 1
H35A H -0.136719 0.093283 0.730749 0.212 Uiso 0.58(3) 1 calc R U P A 1
H35B H -0.152266 0.040372 0.753412 0.212 Uiso 0.58(3) 1 calc R U P A 1
H35C H -0.206450 0.070494 0.687656 0.212 Uiso 0.58(3) 1 calc R U P A 1
C36A C -0.2480(13) 0.0559(10) 0.8220(16) 0.173(13) Uani 0.58(3) 1 d D . P A 1
H36A H -0.283252 0.054989 0.769502 0.260 Uiso 0.58(3) 1 calc R U P A 1
H36B H -0.228898 0.024404 0.834096 0.260 Uiso 0.58(3) 1 calc R U P A 1
H36C H -0.265473 0.066163 0.869020 0.260 Uiso 0.58(3) 1 calc R U P A 1
C32B C -0.0879(8) 0.1354(4) 0.8951(10) 0.149(5) Uani 0.42(3) 1 d D . P A 2
H32C H -0.045099 0.140098 0.936542 0.179 Uiso 0.42(3) 1 calc R U P A 2
H32D H -0.080206 0.135277 0.837791 0.179 Uiso 0.42(3) 1 calc R U P A 2
C33B C -0.114(2) 0.0877(8) 0.911(2) 0.167(17) Uani 0.42(3) 1 d D . P A 2
H33C H -0.077971 0.064101 0.921045 0.200 Uiso 0.42(3) 1 calc R U P A 2
H33D H -0.130995 0.088849 0.961350 0.200 Uiso 0.42(3) 1 calc R U P A 2
C34B C -0.167(2) 0.0742(19) 0.834(3) 0.26(3) Uani 0.42(3) 1 d D . P A 2
H34B H -0.175830 0.040526 0.845023 0.307 Uiso 0.42(3) 1 calc R U P A 2
C35B C -0.134(3) 0.071(3) 0.762(4) 0.27(4) Uani 0.42(3) 1 d D . P A 2
H35D H -0.166573 0.062257 0.710022 0.401 Uiso 0.42(3) 1 calc R U P A 2
H35E H -0.115154 0.101706 0.754772 0.401 Uiso 0.42(3) 1 calc R U P A 2
H35F H -0.099641 0.047157 0.775861 0.401 Uiso 0.42(3) 1 calc R U P A 2
C36B C -0.224(2) 0.1002(16) 0.848(4) 0.27(3) Uani 0.42(3) 1 d D . P A 2
H36D H -0.262653 0.093900 0.801251 0.408 Uiso 0.42(3) 1 calc R U P A 2
H36E H -0.232749 0.089568 0.901661 0.408 Uiso 0.42(3) 1 calc R U P A 2
H36F H -0.215170 0.134118 0.851631 0.408 Uiso 0.42(3) 1 calc R U P A 2
C37 C 0.4067(4) 0.2584(3) 0.8035(6) 0.082(3) Uani 1 1 d . . . . .
C38 C 0.4165(4) 0.2122(3) 0.7830(7) 0.088(3) Uani 1 1 d . . . . .
H38A H 0.381776 0.190055 0.773108 0.105 Uiso 1 1 calc R U . . .
C39 C 0.4793(5) 0.1986(3) 0.7770(8) 0.100(3) Uani 1 1 d . . . . .
C40 C 0.5310(5) 0.2292(4) 0.7949(8) 0.118(4) Uani 1 1 d . . . . .
H40A H 0.573460 0.219050 0.793794 0.142 Uiso 1 1 calc R U . . .
C41 C 0.5193(5) 0.2763(4) 0.8150(8) 0.119(4) Uani 1 1 d . . . . .
C42 C 0.4595(4) 0.2903(3) 0.8215(6) 0.084(3) Uani 1 1 d . . . . .
H42A H 0.453276 0.321697 0.838167 0.101 Uiso 1 1 calc R U . . .
C43 C 0.5485(5) 0.1346(4) 0.7514(9) 0.122(4) Uani 1 1 d . . . . .
H43A H 0.566413 0.154961 0.713579 0.147 Uiso 1 1 calc R U . . .
H43B H 0.579160 0.134872 0.808666 0.147 Uiso 1 1 calc R U . . .
C44 C 0.5391(6) 0.0868(4) 0.7183(8) 0.116(4) Uani 1 1 d . . . . .
H44A H 0.519572 0.068371 0.756989 0.139 Uiso 1 1 calc R U . . .
H44B H 0.582898 0.073375 0.722836 0.139 Uiso 1 1 calc R U . . .
C45 C 0.4990(6) 0.0780(4) 0.6303(8) 0.121(4) Uani 1 1 d . . . . .
H45A H 0.454694 0.091092 0.627198 0.145 Uiso 1 1 calc R U . . .
C46 C 0.5263(7) 0.1070(7) 0.5638(9) 0.190(8) Uani 1 1 d . . . . .
H46A H 0.499302 0.100673 0.506293 0.284 Uiso 1 1 calc R U . . .
H46B H 0.525113 0.140729 0.576036 0.284 Uiso 1 1 calc R U . . .
H46C H 0.571391 0.097385 0.567973 0.284 Uiso 1 1 calc R U . . .
C47 C 0.4893(10) 0.0248(6) 0.6119(13) 0.234(10) Uani 1 1 d . . . . .
H47A H 0.462812 0.020108 0.553653 0.351 Uiso 1 1 calc R U . . .
H47B H 0.531944 0.009662 0.618906 0.351 Uiso 1 1 calc R U . . .
H47C H 0.467161 0.010656 0.651647 0.351 Uiso 1 1 calc R U . . .
C48 C 0.5650(5) 0.3521(3) 0.8475(7) 0.106(3) Uani 1 1 d . . . . .
H48A H 0.544098 0.356348 0.894548 0.127 Uiso 1 1 calc R U . . .
H48B H 0.536960 0.366724 0.795565 0.127 Uiso 1 1 calc R U . . .
C49 C 0.6346(5) 0.3748(4) 0.8703(8) 0.121(4) Uani 1 1 d . . . . .
H49A H 0.660686 0.362321 0.925396 0.145 Uiso 1 1 calc R U . . .
H49B H 0.657298 0.366651 0.826294 0.145 Uiso 1 1 calc R U . . .
C50 C 0.6280(5) 0.4285(3) 0.8756(6) 0.093(3) Uani 1 1 d . . . . .
H50A H 0.591605 0.436435 0.901600 0.111 Uiso 1 1 calc R U . . .
C51 C 0.6129(8) 0.4488(5) 0.7835(8) 0.182(7) Uani 1 1 d . . . . .
H51A H 0.573170 0.434001 0.748512 0.272 Uiso 1 1 calc R U . . .
H51B H 0.606463 0.482940 0.785006 0.272 Uiso 1 1 calc R U . . .
H51C H 0.649483 0.442036 0.759045 0.272 Uiso 1 1 calc R U . . .
C52 C 0.6893(5) 0.4535(4) 0.9228(9) 0.134(5) Uani 1 1 d . . . . .
H52A H 0.681009 0.487485 0.923299 0.201 Uiso 1 1 calc R U . . .
H52B H 0.702799 0.441792 0.981303 0.201 Uiso 1 1 calc R U . . .
H52C H 0.724040 0.447505 0.894668 0.201 Uiso 1 1 calc R U . . .
C53 C 0.1314(3) 0.5112(2) 1.0303(4) 0.0523(16) Uani 1 1 d . . . . .
C54 C 0.1482(3) 0.4981(2) 0.9539(4) 0.0549(16) Uani 1 1 d . . . . .
H54A H 0.135393 0.514464 0.901315 0.066 Uiso 1 1 calc R U . . .
C55 C 0.1855(3) 0.4587(2) 0.9689(4) 0.0570(17) Uani 1 1 d . . . . .
H55A H 0.202013 0.441353 0.929189 0.068 Uiso 1 1 calc R U . . .
C56 C 0.1946(3) 0.4485(2) 1.0582(4) 0.0513(16) Uani 1 1 d . . . . .
C57 C 0.2426(3) 0.4152(2) 1.1064(4) 0.0577(17) Uani 1 1 d . . . . .
C58 C 0.2750(3) 0.4288(2) 1.1924(4) 0.0566(17) Uani 1 1 d . . . . .
C59 C 0.3411(4) 0.4171(2) 1.2357(4) 0.0601(17) Uani 1 1 d . . . . .
H59A H 0.370539 0.398241 1.214877 0.072 Uiso 1 1 calc R U . . .
C60 C 0.3528(4) 0.4383(3) 1.3122(5) 0.0647(19) Uani 1 1 d . . . . .
H60A H 0.392852 0.437507 1.354964 0.078 Uiso 1 1 calc R U . . .
C61 C 0.2953(4) 0.4622(2) 1.3181(4) 0.0627(18) Uani 1 1 d . . . . .
C62 C 0.2809(4) 0.4784(3) 1.3910(5) 0.072(2) Uani 1 1 d . . . . .
C63 C 0.2164(4) 0.4864(2) 1.3975(4) 0.066(2) Uani 1 1 d . . . . .
C64 C 0.1965(5) 0.4915(3) 1.4718(5) 0.082(3) Uani 1 1 d . . . . .
H64A H 0.224212 0.493691 1.527716 0.099 Uiso 1 1 calc R U . . .
C65 C 0.1301(6) 0.4926(3) 1.4496(5) 0.092(3) Uani 1 1 d . . . . .
H65A H 0.102749 0.494019 1.487194 0.111 Uiso 1 1 calc R U . . .
C66 C 0.1096(4) 0.4913(3) 1.3600(5) 0.070(2) Uani 1 1 d . . . . .
C67 C 0.0452(5) 0.4999(3) 1.3090(6) 0.080(2) Uani 1 1 d . . . . .
C68 C 0.0353(4) 0.5193(2) 1.2253(5) 0.0603(18) Uani 1 1 d . . . . .
C69 C -0.0177(4) 0.5501(3) 1.1841(5) 0.0650(19) Uani 1 1 d . . . . .
H69A H -0.055183 0.557743 1.202891 0.078 Uiso 1 1 calc R U . . .
C70 C -0.0026(3) 0.5658(2) 1.1130(5) 0.0604(18) Uani 1 1 d . . . . .
H70A H -0.026775 0.588156 1.073715 0.072 Uiso 1 1 calc R U . . .
C71 C 0.0563(3) 0.5427(2) 1.1077(4) 0.0538(16) Uani 1 1 d . . . . .
C72 C 0.0848(3) 0.5441(2) 1.0389(4) 0.0500(16) Uani 1 1 d . . . . .
C73 C 0.3367(5) 0.4827(3) 1.4694(5) 0.076(2) Uani 1 1 d . . . . .
C74 C 0.3809(5) 0.5189(3) 1.4718(5) 0.080(2) Uani 1 1 d . . . . .
H74A H 0.375307 0.540373 1.425795 0.096 Uiso 1 1 calc R U . . .
C75 C 0.4344(5) 0.5232(3) 1.5438(5) 0.083(2) Uani 1 1 d . . . . .
C76 C 0.4404(5) 0.4913(3) 1.6093(5) 0.090(3) Uani 1 1 d . . . . .
H76A H 0.476973 0.493727 1.657233 0.108 Uiso 1 1 calc R U . . .
C77 C 0.3949(6) 0.4560(3) 1.6077(5) 0.096(3) Uani 1 1 d . . . . .
C78 C 0.3432(5) 0.4507(3) 1.5364(5) 0.093(3) Uani 1 1 d . . . . .
H78A H 0.312685 0.425756 1.532918 0.111 Uiso 1 1 calc R U . . .
C80 C 0.4666(5) 0.5940(4) 1.4864(7) 0.106(3) Uani 1 1 d . . . . .
H80A H 0.423658 0.608871 1.482242 0.127 Uiso 1 1 calc R U . . .
H80B H 0.465301 0.579245 1.431001 0.127 Uiso 1 1 calc R U . . .
C81 C 0.5181(7) 0.6302(5) 1.5061(8) 0.144(5) Uani 1 1 d D . . . .
H81A H 0.556028 0.621076 1.484909 0.173 Uiso 1 1 calc R U . B 1
H81B H 0.532908 0.636369 1.567896 0.173 Uiso 1 1 calc R U . B 1
C82A C 0.4826(16) 0.6722(9) 1.4585(17) 0.146(8) Uani 0.35(2) 1 d D . P C 1
H82A H 0.440274 0.680624 1.470804 0.175 Uiso 0.35(2) 1 calc R U P C 1
C83A C 0.482(2) 0.6708(12) 1.367(2) 0.135(16) Uani 0.35(2) 1 d D . P C 1
H83A H 0.470681 0.701885 1.341065 0.202 Uiso 0.35(2) 1 calc R U P C 1
H83B H 0.450645 0.647365 1.336846 0.202 Uiso 0.35(2) 1 calc R U P C 1
H83C H 0.526018 0.662086 1.361542 0.202 Uiso 0.35(2) 1 calc R U P C 1
C84A C 0.535(2) 0.7085(17) 1.481(3) 0.163(19) Uani 0.35(2) 1 d D . P C 1
H84A H 0.577192 0.694140 1.480502 0.245 Uiso 0.35(2) 1 calc R U P C 1
H84B H 0.537787 0.720992 1.537774 0.245 Uiso 0.35(2) 1 calc R U P C 1
H84C H 0.525533 0.734248 1.439554 0.245 Uiso 0.35(2) 1 calc R U P C 1
C82B C 0.5112(9) 0.6656(8) 1.4348(12) 0.146(8) Uani 0.65(2) 1 d D . P C 2
H82B H 0.494964 0.647984 1.380303 0.175 Uiso 0.65(2) 1 calc R U P C 2
C83B C 0.4580(12) 0.6989(9) 1.442(2) 0.24(2) Uani 0.65(2) 1 d D . P C 2
H83D H 0.473738 0.719016 1.492302 0.355 Uiso 0.65(2) 1 calc R U P C 2
H83E H 0.420087 0.680825 1.448200 0.355 Uiso 0.65(2) 1 calc R U P C 2
H83F H 0.445450 0.718615 1.391314 0.355 Uiso 0.65(2) 1 calc R U P C 2
C84B C 0.5742(10) 0.6877(8) 1.433(2) 0.167(11) Uani 0.65(2) 1 d D . P C 2
H84D H 0.565846 0.714674 1.393803 0.250 Uiso 0.65(2) 1 calc R U P C 2
H84E H 0.601272 0.664562 1.413097 0.250 Uiso 0.65(2) 1 calc R U P C 2
H84F H 0.596927 0.698490 1.489789 0.250 Uiso 0.65(2) 1 calc R U P C 2
C85 C 0.3679(8) 0.3911(7) 1.6766(8) 0.165(6) Uani 1 1 d . . . . .
H85A H 0.353058 0.377324 1.619047 0.199 Uiso 1 1 calc R U . . .
H85B H 0.389898 0.366018 1.715914 0.199 Uiso 1 1 calc R U . . .
C86 C 0.3160(9) 0.4073(6) 1.7013(9) 0.168(7) Uani 1 1 d . . . . .
H86A H 0.292042 0.379100 1.712658 0.202 Uiso 1 1 calc R U . . .
H86B H 0.287286 0.423031 1.651195 0.202 Uiso 1 1 calc R U . . .
C87 C 0.3207(10) 0.4368(9) 1.7677(14) 0.254(8) Uani 1 1 d D U . . .
H87 H 0.337090 0.467239 1.750350 0.304 Uiso 1 1 calc R U . . .
C88 C 0.3703(11) 0.4218(8) 1.8451(13) 0.252(8) Uani 1 1 d D U . . .
H88A H 0.371435 0.444423 1.890827 0.378 Uiso 1 1 calc R U . . .
H88B H 0.359049 0.390485 1.862375 0.378 Uiso 1 1 calc R U . . .
H88C H 0.413193 0.420581 1.833232 0.378 Uiso 1 1 calc R U . . .
C89 C 0.2614(12) 0.4495(9) 1.7974(15) 0.295(10) Uani 1 1 d D U . . .
H89A H 0.274071 0.471085 1.845808 0.442 Uiso 1 1 calc R U . . .
H89B H 0.229151 0.464868 1.751100 0.442 Uiso 1 1 calc R U . . .
H89C H 0.242482 0.420842 1.814630 0.442 Uiso 1 1 calc R U . . .
C90 C 0.0630(4) 0.5794(2) 0.9691(4) 0.0570(17) Uani 1 1 d . . . . .
C91 C -0.0002(3) 0.5815(2) 0.9173(4) 0.0538(16) Uani 1 1 d . . . . .
H91A H -0.032582 0.559985 0.924892 0.065 Uiso 1 1 calc R U . . .
C92 C -0.0151(4) 0.6158(2) 0.8538(5) 0.0589(17) Uani 1 1 d . . . . .
C93 C 0.0308(4) 0.6466(2) 0.8410(5) 0.0606(18) Uani 1 1 d . . . . .
H93A H 0.019805 0.669053 0.796417 0.073 Uiso 1 1 calc R U . . .
C94 C 0.0937(4) 0.6447(2) 0.8935(5) 0.066(2) Uani 1 1 d . . . . .
C95 C 0.1111(4) 0.6116(2) 0.9572(5) 0.0597(18) Uani 1 1 d . . . . .
H95A H 0.154417 0.610360 0.992495 0.072 Uiso 1 1 calc R U . . .
C96 C -0.0988(4) 0.6498(3) 0.7378(5) 0.074(2) Uani 1 1 d . . . . .
H96A H -0.077496 0.642440 0.692151 0.088 Uiso 1 1 calc R U . . .
H96B H -0.085678 0.681943 0.759245 0.088 Uiso 1 1 calc R U . . .
C97 C -0.1716(4) 0.6469(3) 0.7046(5) 0.072(2) Uani 1 1 d . . . . .
H97A H -0.191780 0.662885 0.745404 0.086 Uiso 1 1 calc R U . . .
H97B H -0.184652 0.613347 0.702203 0.086 Uiso 1 1 calc R U . . .
C98 C -0.1994(5) 0.6687(3) 0.6169(5) 0.077(2) Uani 1 1 d . . . . .
H98A H -0.182596 0.701721 0.618279 0.093 Uiso 1 1 calc R U . . .
C99 C -0.1763(6) 0.6416(3) 0.5497(6) 0.108(3) Uani 1 1 d . . . . .
H99A H -0.128457 0.640870 0.565064 0.161 Uiso 1 1 calc R U . . .
H99B H -0.193111 0.609278 0.546145 0.161 Uiso 1 1 calc R U . . .
H99C H -0.192293 0.657169 0.494568 0.161 Uiso 1 1 calc R U . . .
C100 C -0.2726(4) 0.6709(3) 0.5964(5) 0.084(2) Uani 1 1 d . . . . .
H10A H -0.285754 0.688573 0.640853 0.125 Uiso 1 1 calc R U . . .
H10B H -0.289517 0.686751 0.541682 0.125 Uiso 1 1 calc R U . . .
H10C H -0.290335 0.638860 0.593259 0.125 Uiso 1 1 calc R U . . .
C101 C 0.2010(5) 0.6786(3) 0.9296(7) 0.092(3) Uani 0.598(15) 1 d . . P D 1
H10D H 0.221415 0.647327 0.928131 0.110 Uiso 0.598(15) 1 calc R U P D 1
H10E H 0.198584 0.684189 0.988601 0.110 Uiso 0.598(15) 1 calc R U P D 1
C102 C 0.2455(10) 0.7164(9) 0.9065(12) 0.080(5) Uani 0.598(15) 1 d D . P D 1
H10F H 0.284978 0.720774 0.954035 0.096 Uiso 0.598(15) 1 calc R U P D 1
H10G H 0.222132 0.746912 0.895477 0.096 Uiso 0.598(15) 1 calc R U P D 1
C103 C 0.2652(8) 0.7000(5) 0.8260(10) 0.083(5) Uani 0.598(15) 1 d D . P D 1
H103 H 0.224090 0.691896 0.782118 0.100 Uiso 0.598(15) 1 calc R U P D 1
C104 C 0.3076(10) 0.6562(7) 0.8410(14) 0.141(9) Uani 0.598(15) 1 d D . P D 1
H10H H 0.353497 0.665431 0.851171 0.211 Uiso 0.598(15) 1 calc R U P D 1
H10I H 0.295424 0.635806 0.790904 0.211 Uiso 0.598(15) 1 calc R U P D 1
H10J H 0.301345 0.639222 0.890509 0.211 Uiso 0.598(15) 1 calc R U P D 1
C105 C 0.2979(9) 0.7384(8) 0.7908(14) 0.111(7) Uani 0.598(15) 1 d D . P D 1
H10K H 0.280517 0.768893 0.802576 0.167 Uiso 0.598(15) 1 calc R U P D 1
H10L H 0.289896 0.734186 0.729340 0.167 Uiso 0.598(15) 1 calc R U P D 1
H10M H 0.344975 0.737312 0.817309 0.167 Uiso 0.598(15) 1 calc R U P D 1
C106 C 0.2010(5) 0.6786(3) 0.9296(7) 0.092(3) Uani 0.402(15) 1 d . . P D 2
H10N H 0.221723 0.647077 0.938489 0.110 Uiso 0.402(15) 1 calc R U P D 2
H10O H 0.203392 0.693802 0.984965 0.110 Uiso 0.402(15) 1 calc R U P D 2
C107 C 0.2310(11) 0.7126(14) 0.8652(19) 0.087(10) Uani 0.402(15) 1 d D . P D 2
H10P H 0.218404 0.700018 0.806628 0.104 Uiso 0.402(15) 1 calc R U P D 2
H10Q H 0.214042 0.745153 0.864514 0.104 Uiso 0.402(15) 1 calc R U P D 2
C108 C 0.3070(13) 0.7122(10) 0.9007(18) 0.137(13) Uani 0.402(15) 1 d D . P D 2
H108 H 0.322766 0.678928 0.902140 0.164 Uiso 0.402(15) 1 calc R U P D 2
C109 C 0.3249(12) 0.7314(13) 0.9891(18) 0.168(16) Uani 0.402(15) 1 d D . P D 2
H10R H 0.305735 0.762811 0.989320 0.252 Uiso 0.402(15) 1 calc R U P D 2
H10S H 0.372488 0.733569 1.009657 0.252 Uiso 0.402(15) 1 calc R U P D 2
H10T H 0.308191 0.710355 1.026168 0.252 Uiso 0.402(15) 1 calc R U P D 2
C110 C 0.3362(14) 0.7399(13) 0.842(2) 0.149(14) Uani 0.402(15) 1 d D . P D 2
H11A H 0.330713 0.722631 0.788629 0.223 Uiso 0.402(15) 1 calc R U P D 2
H11B H 0.382807 0.744808 0.868344 0.223 Uiso 0.402(15) 1 calc R U P D 2
H11C H 0.314308 0.770560 0.830544 0.223 Uiso 0.402(15) 1 calc R U P D 2
O1S O 0.1151(9) 0.4540(7) 0.6604(13) 0.195(10) Uani 0.64(2) 1 d D U P E 1
C1S C 0.1113(18) 0.4093(9) 0.641(2) 0.182(12) Uani 0.64(2) 1 d D U P E 1
O2S O 0.030(3) 0.435(2) 0.548(4) 0.33(3) Uani 0.36(2) 1 d D U P E 2
C2S C 0.034(4) 0.4033(19) 0.607(4) 0.22(3) Uani 0.36(2) 1 d D U P E 2

loop_
_atom_site_aniso_label
_atom_site_aniso_U_11
_atom_site_aniso_U_22
_atom_site_aniso_U_33
_atom_site_aniso_U_23
_atom_site_aniso_U_13
_atom_site_aniso_U_12
Ni1 0.0730(6) 0.0441(5) 0.0499(5) -0.0047(4) 0.0223(4) 0.0006(4)
Ni2 0.0670(6) 0.0495(5) 0.0425(5) -0.0032(3) 0.0123(4) -0.0013(4)
N1 0.061(4) 0.050(3) 0.064(4) -0.008(3) 0.025(3) -0.004(3)
N2 0.077(4) 0.041(3) 0.046(3) -0.006(2) 0.024(3) -0.005(3)
N3 0.072(4) 0.055(3) 0.049(3) -0.009(2) 0.015(3) 0.001(3)
N4 0.087(5) 0.051(3) 0.049(3) -0.009(2) 0.033(3) -0.008(3)
N5 0.050(3) 0.056(3) 0.037(3) -0.007(2) 0.013(2) -0.011(2)
N6 0.067(4) 0.053(3) 0.040(3) -0.005(2) 0.008(3) 0.004(3)
N7 0.091(5) 0.051(3) 0.044(3) -0.002(2) 0.021(3) 0.003(3)
N8 0.057(3) 0.042(3) 0.050(3) 0.002(2) 0.009(3) -0.007(2)
N9 0.072(4) 0.079(4) 0.074(4) -0.030(3) -0.003(3) 0.021(3)
O1 0.146(7) 0.146(6) 0.087(5) 0.004(4) 0.047(5) -0.012(5)
O2 0.073(4) 0.112(5) 0.129(6) -0.026(4) 0.040(4) -0.013(4)
O3 0.183(8) 0.095(5) 0.172(8) -0.017(5) 0.097(7) -0.067(6)
O4 0.085(4) 0.095(5) 0.184(8) -0.048(5) 0.065(5) -0.006(4)
O5 0.116(6) 0.095(5) 0.206(9) -0.049(5) 0.092(6) -0.044(4)
O6 0.097(5) 0.102(5) 0.066(4) 0.004(3) -0.005(3) 0.004(4)
O7 0.180(8) 0.105(5) 0.083(5) 0.034(4) -0.039(5) -0.040(5)
O8 0.079(4) 0.059(3) 0.055(3) 0.008(2) 0.020(3) 0.007(2)
O9 0.079(4) 0.065(3) 0.100(4) 0.019(3) 0.035(3) -0.001(3)
C1 0.060(5) 0.047(4) 0.080(5) 0.000(3) 0.032(4) -0.006(3)
C2 0.055(5) 0.070(5) 0.103(7) -0.008(4) 0.033(5) -0.012(4)
C3 0.059(5) 0.062(4) 0.076(5) -0.011(4) 0.018(4) -0.010(4)
C4 0.070(5) 0.044(4) 0.057(4) 0.002(3) 0.024(4) -0.001(3)
C5 0.058(4) 0.049(4) 0.048(4) 0.002(3) 0.012(3) 0.013(3)
C6 0.054(4) 0.050(4) 0.051(4) 0.006(3) 0.011(3) 0.012(3)
C7 0.072(5) 0.046(4) 0.053(4) -0.004(3) 0.024(4) 0.008(3)
C8 0.072(5) 0.049(4) 0.054(4) 0.007(3) 0.023(4) 0.006(3)
C9 0.058(4) 0.037(3) 0.058(4) 0.000(3) 0.012(3) 0.003(3)
C10 0.070(5) 0.046(4) 0.046(4) -0.008(3) 0.008(3) -0.006(3)
C11 0.069(5) 0.044(4) 0.066(5) -0.011(3) 0.015(4) -0.012(3)
C12 0.084(6) 0.078(5) 0.056(5) -0.013(4) 0.019(4) -0.003(4)
C13 0.100(7) 0.067(5) 0.059(5) -0.005(4) 0.002(5) 0.006(5)
C14 0.106(7) 0.058(4) 0.052(4) 0.000(3) 0.021(5) -0.007(4)
C15 0.113(8) 0.077(5) 0.056(5) -0.014(4) 0.030(5) -0.008(5)
C16 0.119(8) 0.062(5) 0.066(5) -0.007(4) 0.053(6) -0.014(5)
C17 0.138(9) 0.062(5) 0.091(7) -0.019(5) 0.070(7) -0.028(6)
C18 0.117(8) 0.057(5) 0.092(7) -0.015(4) 0.059(6) -0.020(5)
C19 0.095(6) 0.046(4) 0.079(6) -0.010(3) 0.053(5) -0.010(4)
C20 0.085(6) 0.045(4) 0.080(5) -0.005(3) 0.042(5) -0.010(4)
C21 0.084(5) 0.061(4) 0.048(4) -0.014(3) 0.018(4) -0.015(4)
C22 0.066(5) 0.068(5) 0.090(6) -0.020(4) 0.020(4) -0.013(4)
C23 0.076(6) 0.099(7) 0.101(7) -0.039(5) 0.033(5) -0.017(6)
C24 0.095(7) 0.094(7) 0.108(7) -0.038(6) 0.060(6) -0.035(6)
C25 0.156(11) 0.078(6) 0.107(8) -0.018(6) 0.061(8) -0.055(7)
C26 0.094(6) 0.064(5) 0.075(5) -0.009(4) 0.027(5) -0.016(4)
C27 0.088(7) 0.078(6) 0.132(9) -0.041(6) 0.014(6) -0.001(5)
C28 0.079(7) 0.112(8) 0.135(10) -0.035(7) 0.018(7) -0.001(6)
C29 0.117(9) 0.081(6) 0.143(10) -0.024(6) 0.049(8) -0.007(6)
C30 0.116(9) 0.101(8) 0.123(9) 0.009(6) 0.030(7) -0.006(7)
C31 0.137(11) 0.185(14) 0.114(10) 0.015(9) -0.008(8) -0.048(10)
C32A 0.219(15) 0.071(7) 0.178(13) 0.005(7) 0.087(12) -0.051(9)
C33A 0.46(5) 0.13(3) 0.108(18) 0.031(17) -0.03(3) -0.14(3)
C34A 0.25(4) 0.12(2) 0.14(2) -0.025(17) 0.100(19) -0.04(2)
C35A 0.23(3) 0.118(17) 0.109(16) 0.015(14) 0.10(2) -0.032(19)
C36A 0.21(3) 0.21(3) 0.15(2) -0.007(19) 0.12(2) -0.02(2)
C32B 0.219(15) 0.071(7) 0.178(13) 0.005(7) 0.087(12) -0.051(9)
C33B 0.37(5) 0.069(17) 0.12(2) 0.011(16) 0.18(3) -0.03(2)
C34B 0.37(6) 0.17(4) 0.30(5) -0.13(5) 0.19(5) -0.16(4)
C35B 0.28(7) 0.36(8) 0.17(3) -0.16(5) 0.08(4) -0.17(6)
C36B 0.29(4) 0.19(5) 0.39(8) -0.09(4) 0.20(4) -0.17(4)
C37 0.079(6) 0.070(5) 0.118(7) -0.019(5) 0.063(6) -0.013(4)
C38 0.077(6) 0.068(5) 0.139(8) -0.026(5) 0.064(6) -0.007(4)
C39 0.095(7) 0.074(6) 0.152(10) -0.035(6) 0.069(7) -0.015(5)
C40 0.098(8) 0.108(8) 0.179(12) -0.051(8) 0.091(8) -0.032(6)
C41 0.109(8) 0.096(7) 0.185(12) -0.052(7) 0.100(9) -0.048(6)
C42 0.081(6) 0.069(5) 0.123(8) -0.025(5) 0.063(6) -0.020(4)
C43 0.074(7) 0.117(9) 0.174(12) -0.040(8) 0.029(7) 0.018(6)
C44 0.115(9) 0.107(8) 0.132(10) 0.003(7) 0.041(8) 0.042(7)
C45 0.111(9) 0.141(10) 0.114(9) -0.022(8) 0.037(8) 0.009(7)
C46 0.118(11) 0.33(2) 0.127(12) 0.049(13) 0.039(9) -0.003(12)
C47 0.29(2) 0.155(14) 0.24(2) -0.112(15) 0.050(18) -0.022(15)
C48 0.100(7) 0.091(7) 0.144(10) -0.044(6) 0.064(7) -0.031(6)
C49 0.107(8) 0.106(8) 0.172(11) -0.038(7) 0.076(8) -0.059(6)
C50 0.085(6) 0.088(6) 0.105(7) 0.003(5) 0.024(5) -0.035(5)
C51 0.207(15) 0.182(14) 0.121(11) 0.075(10) -0.020(10) -0.074(11)
C52 0.081(7) 0.119(9) 0.193(13) -0.041(9) 0.020(8) -0.011(6)
C53 0.064(4) 0.045(4) 0.048(4) 0.002(3) 0.016(3) -0.010(3)
C54 0.065(4) 0.055(4) 0.043(4) 0.001(3) 0.010(3) -0.007(3)
C55 0.068(5) 0.058(4) 0.048(4) -0.011(3) 0.021(3) -0.009(4)
C56 0.056(4) 0.057(4) 0.039(3) 0.002(3) 0.010(3) -0.007(3)
C57 0.059(4) 0.064(4) 0.050(4) -0.005(3) 0.015(3) 0.000(3)
C58 0.064(4) 0.051(4) 0.048(4) 0.000(3) 0.004(3) -0.001(3)
C59 0.072(5) 0.055(4) 0.054(4) 0.005(3) 0.018(4) 0.003(3)
C60 0.066(5) 0.068(5) 0.053(4) -0.002(3) 0.004(4) 0.003(4)
C61 0.076(5) 0.058(4) 0.046(4) -0.001(3) 0.002(4) 0.004(4)
C62 0.091(6) 0.072(5) 0.044(4) 0.002(3) 0.000(4) 0.001(4)
C63 0.093(6) 0.057(4) 0.039(4) -0.004(3) 0.003(4) 0.015(4)
C64 0.105(7) 0.079(5) 0.055(5) -0.002(4) 0.006(5) 0.031(5)
C65 0.153(10) 0.075(6) 0.056(5) 0.008(4) 0.039(6) 0.030(6)
C66 0.092(6) 0.065(5) 0.051(4) 0.002(3) 0.016(4) 0.013(4)
C67 0.088(6) 0.095(6) 0.073(6) -0.009(4) 0.052(5) -0.004(5)
C68 0.069(5) 0.061(4) 0.059(4) -0.006(3) 0.033(4) -0.006(4)
C69 0.060(5) 0.075(5) 0.065(5) 0.004(4) 0.025(4) -0.003(4)
C70 0.060(4) 0.060(4) 0.066(5) -0.003(3) 0.026(4) -0.004(3)
C71 0.063(4) 0.041(3) 0.057(4) -0.006(3) 0.014(3) -0.006(3)
C72 0.059(4) 0.041(3) 0.050(4) 0.010(3) 0.015(3) -0.009(3)
C73 0.102(6) 0.071(5) 0.043(4) -0.007(3) -0.002(4) 0.018(5)
C74 0.102(7) 0.078(6) 0.052(5) 0.007(4) 0.006(4) 0.013(5)
C75 0.094(7) 0.086(6) 0.057(5) -0.013(4) -0.003(5) 0.000(5)
C76 0.116(8) 0.090(6) 0.044(4) -0.009(4) -0.014(5) 0.028(6)
C77 0.142(9) 0.080(6) 0.049(5) 0.002(4) -0.004(5) -0.006(6)
C78 0.142(8) 0.067(5) 0.053(5) -0.003(4) -0.006(5) -0.007(5)
C80 0.098(7) 0.115(8) 0.090(7) 0.015(6) -0.002(6) -0.008(6)
C81 0.145(11) 0.159(12) 0.103(9) 0.049(8) -0.014(8) -0.024(9)
C82A 0.107(16) 0.22(2) 0.102(15) 0.034(13) 0.003(12) -0.042(14)
C83A 0.23(5) 0.10(2) 0.096(19) -0.011(17) 0.07(2) -0.04(3)
C84A 0.16(4) 0.20(4) 0.11(3) -0.02(3) 0.00(3) -0.03(3)
C82B 0.107(16) 0.22(2) 0.102(15) 0.034(13) 0.003(12) -0.042(14)
C83B 0.111(18) 0.20(3) 0.39(5) 0.17(3) 0.05(2) -0.015(15)
C84B 0.164(18) 0.131(18) 0.20(3) -0.007(17) 0.04(2) -0.036(15)
C85 0.184(15) 0.227(19) 0.081(9) 0.015(10) 0.027(9) 0.007(13)
C86 0.256(18) 0.169(13) 0.116(10) 0.055(9) 0.113(12) 0.055(12)
C87 0.37(2) 0.251(17) 0.200(15) 0.004(13) 0.175(16) -0.002(16)
C88 0.36(2) 0.248(18) 0.175(13) 0.040(14) 0.107(16) -0.046(16)
C89 0.41(2) 0.29(2) 0.250(18) -0.019(15) 0.203(17) 0.049(18)
C90 0.073(5) 0.042(3) 0.060(4) -0.009(3) 0.025(4) -0.007(3)
C91 0.063(4) 0.051(4) 0.048(4) -0.007(3) 0.016(3) 0.001(3)
C92 0.062(5) 0.053(4) 0.065(4) 0.002(3) 0.024(4) 0.002(3)
C93 0.078(5) 0.047(4) 0.062(4) 0.011(3) 0.027(4) 0.011(4)
C94 0.081(6) 0.053(4) 0.074(5) 0.006(4) 0.039(5) 0.002(4)
C95 0.058(4) 0.054(4) 0.069(5) 0.007(3) 0.021(4) -0.006(3)
C96 0.081(6) 0.081(5) 0.058(5) 0.020(4) 0.015(4) 0.011(4)
C97 0.095(6) 0.062(4) 0.058(4) 0.009(3) 0.020(4) 0.003(4)
C98 0.107(7) 0.061(5) 0.055(4) 0.008(3) 0.007(4) 0.005(4)
C99 0.156(10) 0.093(7) 0.079(6) -0.016(5) 0.041(7) 0.029(6)
C100 0.092(7) 0.076(5) 0.074(6) 0.002(4) 0.005(5) 0.007(5)
C101 0.078(6) 0.073(6) 0.130(8) 0.028(5) 0.037(6) 0.007(5)
C102 0.068(13) 0.090(11) 0.080(13) 0.012(12) 0.017(9) -0.006(10)
C103 0.076(11) 0.076(9) 0.100(12) 0.019(8) 0.024(9) 0.009(8)
C104 0.135(18) 0.135(15) 0.17(2) 0.024(14) 0.079(16) 0.050(13)
C105 0.064(11) 0.146(15) 0.124(15) 0.043(13) 0.025(10) -0.009(11)
C106 0.078(6) 0.073(6) 0.130(8) 0.028(5) 0.037(6) 0.007(5)
C107 0.071(15) 0.10(2) 0.09(2) 0.02(2) 0.016(14) -0.027(14)
C108 0.106(19) 0.12(2) 0.16(2) 0.086(19) -0.016(19) -0.043(18)
C109 0.050(15) 0.24(4) 0.18(2) 0.07(2) -0.033(15) -0.055(19)
C110 0.074(18) 0.16(3) 0.19(3) 0.07(3) -0.002(19) -0.04(2)
O1S 0.197(17) 0.179(16) 0.26(2) -0.007(14) 0.149(16) -0.018(12)
C1S 0.24(3) 0.103(14) 0.23(3) -0.046(16) 0.12(2) -0.017(17)
O2S 0.27(4) 0.45(5) 0.36(4) -0.02(3) 0.23(4) -0.09(3)
C2S 0.28(5) 0.18(4) 0.20(4) -0.03(3) 0.02(3) 0.04(3)

loop_
_atom_type_symbol
_atom_type_description
_atom_type_scat_dispersion_real
_atom_type_scat_dispersion_imag
_atom_type_scat_source
C C 0.0033 0.0016 'International Tables Vol C Tables 4.2.6.8 and 6.1.1.4'
H H 0.0000 0.0000 'International Tables Vol C Tables 4.2.6.8 and 6.1.1.4'
N N 0.0061 0.0033 'International Tables Vol C Tables 4.2.6.8 and 6.1.1.4'
O O 0.0106 0.0060 'International Tables Vol C Tables 4.2.6.8 and 6.1.1.4'
Ni Ni 0.3393 1.1124 'International Tables Vol C Tables 4.2.6.8 and 6.1.1.4'

loop_
_geom_angle_atom_site_label_1
_geom_angle_atom_site_label_2
_geom_angle_atom_site_label_3
_geom_angle
_geom_angle_site_symmetry_1
_geom_angle_site_symmetry_3
_geom_angle_publ_flag
N3 Ni1 N1 178.5(2) . . ?
N3 Ni1 N4 91.1(3) . . ?
N1 Ni1 N4 89.6(3) . . ?
N3 Ni1 N2 88.9(2) . . ?
N1 Ni1 N2 90.4(2) . . ?
N4 Ni1 N2 179.0(2) . . ?
N5 Ni2 N8 89.9(2) . . ?
N5 Ni2 N7 179.2(3) . . ?
N8 Ni2 N7 90.9(3) . . ?
N5 Ni2 N6 89.0(2) . . ?
N8 Ni2 N6 175.6(2) . . ?
N7 Ni2 N6 90.2(2) . . ?
C4 N1 C1 104.8(6) . . ?
C4 N1 Ni1 127.7(5) . . ?
C1 N1 Ni1 127.3(5) . . ?
C9 N2 C6 104.7(5) . . ?
C9 N2 Ni1 127.4(4) . . ?
C6 N2 Ni1 127.8(5) . . ?
C11 N3 C14 103.2(6) . . ?
C11 N3 Ni1 129.1(5) . . ?
C14 N3 Ni1 127.7(5) . . ?
C19 N4 C16 105.0(6) . . ?
C19 N4 Ni1 129.1(5) . . ?
C16 N4 Ni1 125.8(6) . . ?
C56 N5 C53 105.9(5) . . ?
C56 N5 Ni2 127.7(4) . . ?
C53 N5 Ni2 126.3(4) . . ?
C58 N6 C61 105.5(6) . . ?
C58 N6 Ni2 127.6(5) . . ?
C61 N6 Ni2 126.9(5) . . ?
C66 N7 C63 105.5(6) . . ?
C66 N7 Ni2 126.6(5) . . ?
C63 N7 Ni2 127.9(5) . . ?
C68 N8 C71 104.6(6) . . ?
C68 N8 Ni2 128.2(5) . . ?
C71 N8 Ni2 126.8(4) . . ?
C57 N9 C5 125.4(6) . . ?
C23 O2 C27 123.2(7) . . ?
C25 O3 C32B 120.0(9) . . ?
C25 O3 C32A 120.0(9) . . ?
C39 O4 C43 116.8(7) . . ?
C41 O5 C48 115.9(8) . . ?
C75 O6 C80 116.2(7) . . ?
C77 O7 C85 115.4(10) . . ?
C92 O8 C96 117.4(5) . . ?
C94 O9 C106 118.5(6) . . ?
C94 O9 C101 118.5(6) . . ?
N1 C1 C20 124.8(7) . . ?
N1 C1 C2 109.6(6) . . ?
C20 C1 C2 125.5(7) . . ?
C3 C2 C1 107.7(7) . . ?
C2 C3 C4 106.3(7) . . ?
N1 C4 C5 125.0(6) . . ?
N1 C4 C3 111.5(6) . . ?
C5 C4 C3 123.5(6) . . ?
N9 C5 C6 122.4(6) . . ?
N9 C5 C4 115.1(6) . . ?
C6 C5 C4 120.4(6) . . ?
N2 C6 C5 124.0(6) . . ?
N2 C6 C7 109.9(6) . . ?
C5 C6 C7 125.3(6) . . ?
C8 C7 C6 108.3(6) . . ?
C7 C8 C9 105.4(6) . . ?
N2 C9 C10 125.6(6) . . ?
N2 C9 C8 111.6(6) . . ?
C10 C9 C8 122.5(7) . . ?
C9 C10 C11 120.3(6) . . ?
C9 C10 C21 122.0(6) . . ?
C11 C10 C21 117.5(6) . . ?
N3 C11 C10 125.2(6) . . ?
N3 C11 C12 112.7(6) . . ?
C10 C11 C12 122.0(7) . . ?
C13 C12 C11 104.7(8) . . ?
C12 C13 C14 108.3(8) . . ?
N3 C14 C15 123.1(8) . . ?
N3 C14 C13 111.1(7) . . ?
C15 C14 C13 125.6(8) . . ?
C16 C15 C14 122.4(8) . . ?
C15 C16 N4 126.2(7) . . ?
C15 C16 C17 124.8(9) . . ?
N4 C16 C17 109.0(9) . . ?
C18 C17 C16 108.4(9) . . ?
C17 C18 C19 106.5(9) . . ?
C20 C19 N4 125.2(7) . . ?
C20 C19 C18 123.7(8) . . ?
N4 C19 C18 111.0(8) . . ?
C19 C20 C1 121.7(7) . . ?
C19 C20 C37 119.4(7) . . ?
C1 C20 C37 118.8(8) . . ?
C26 C21 C22 122.6(8) . . ?
C26 C21 C10 117.9(7) . . ?
C22 C21 C10 119.5(7) . . ?
C21 C22 C23 119.5(8) . . ?
C24 C23 O2 116.2(8) . . ?
C24 C23 C22 120.1(9) . . ?
O2 C23 C22 123.7(9) . . ?
C25 C24 C23 118.8(9) . . ?
C24 C25 O3 115.8(10) . . ?
C24 C25 C26 122.6(8) . . ?
O3 C25 C26 121.5(11) . . ?
C21 C26 C25 116.2(9) . . ?
O2 C27 C28 113.0(8) . . ?
C29 C28 C27 116.6(10) . . ?
C28 C29 C30 110.7(9) . . ?
C28 C29 C31 110.7(11) . . ?
C30 C29 C31 108.2(10) . . ?
O3 C32A C33A 99(2) . . ?
C34A C33A C32A 125(2) . . ?
C36A C34A C33A 117(2) . . ?
C36A C34A C35A 106.9(18) . . ?
C33A C34A C35A 106(3) . . ?
O3 C32B C33B 116(2) . . ?
C34B C33B C32B 108(3) . . ?
C33B C34B C36B 102(5) . . ?
C33B C34B C35B 106(3) . . ?
C36B C34B C35B 135(6) . . ?
C38 C37 C42 119.8(7) . . ?
C38 C37 C20 118.6(7) . . ?
C42 C37 C20 121.6(7) . . ?
C37 C38 C39 118.7(8) . . ?
C40 C39 O4 124.0(8) . . ?
C40 C39 C38 121.9(8) . . ?
O4 C39 C38 114.1(8) . . ?
C39 C40 C41 118.0(9) . . ?
C42 C41 O5 124.8(9) . . ?
C42 C41 C40 121.2(8) . . ?
O5 C41 C40 113.7(9) . . ?
C41 C42 C37 120.2(8) . . ?
C44 C43 O4 106.4(8) . . ?
C43 C44 C45 120.3(11) . . ?
C44 C45 C47 111.5(13) . . ?
C44 C45 C46 110.7(11) . . ?
C47 C45 C46 115.4(13) . . ?
O5 C48 C49 105.3(8) . . ?
C50 C49 C48 109.0(9) . . ?
C52 C50 C49 114.6(9) . . ?
C52 C50 C51 104.7(9) . . ?
C49 C50 C51 108.0(10) . . ?
C72 C53 N5 123.6(6) . . ?
C72 C53 C54 127.3(6) . . ?
N5 C53 C54 108.4(6) . . ?
C55 C54 C53 108.8(6) . . ?
C54 C55 C56 105.4(6) . . ?
N5 C56 C55 111.3(6) . . ?
N5 C56 C57 123.2(6) . . ?
C55 C56 C57 124.3(6) . . ?
N9 C57 C58 114.4(6) . . ?
N9 C57 C56 129.0(6) . . ?
C58 C57 C56 116.0(6) . . ?
N6 C58 C59 111.4(6) . . ?
N6 C58 C57 123.6(6) . . ?
C59 C58 C57 124.9(6) . . ?
C60 C59 C58 105.8(6) . . ?
C59 C60 C61 108.8(7) . . ?
C62 C61 N6 122.7(7) . . ?
C62 C61 C60 127.1(7) . . ?
N6 C61 C60 108.5(6) . . ?
C61 C62 C63 123.4(7) . . ?
C61 C62 C73 117.3(8) . . ?
C63 C62 C73 119.0(7) . . ?
N7 C63 C64 110.2(8) . . ?
N7 C63 C62 122.9(6) . . ?
C64 C63 C62 126.8(8) . . ?
C65 C64 C63 107.4(8) . . ?
C64 C65 C66 107.1(8) . . ?
N7 C66 C65 109.7(8) . . ?
N7 C66 C67 123.5(7) . . ?
C65 C66 C67 126.2(8) . . ?
O1 C67 C66 120.5(8) . . ?
O1 C67 C68 119.2(9) . . ?
C66 C67 C68 120.2(7) . . ?
N8 C68 C67 122.4(7) . . ?
N8 C68 C69 111.9(6) . . ?
C67 C68 C69 125.3(6) . . ?
C70 C69 C68 105.6(6) . . ?
C69 C70 C71 107.7(7) . . ?
N8 C71 C72 123.1(6) . . ?
N8 C71 C70 110.0(6) . . ?
C72 C71 C70 126.7(6) . . ?
C53 C72 C71 121.8(6) . . ?
C53 C72 C90 117.2(6) . . ?
C71 C72 C90 120.9(6) . . ?
C74 C73 C78 122.1(8) . . ?
C74 C73 C62 117.5(7) . . ?
C78 C73 C62 120.4(8) . . ?
C73 C74 C75 118.8(8) . . ?
O6 C75 C76 118.5(8) . . ?
O6 C75 C74 122.8(8) . . ?
C76 C75 C74 118.7(9) . . ?
C75 C76 C77 122.4(8) . . ?
O7 C77 C78 126.9(10) . . ?
O7 C77 C76 113.4(9) . . ?
C78 C77 C76 119.3(8) . . ?
C77 C78 C73 118.8(9) . . ?
O6 C80 C81 109.8(8) . . ?
C80 C81 C82A 101.1(17) . . ?
C80 C81 C82B 112.1(12) . . ?
C84A C82A C83A 94(3) . . ?
C84A C82A C81 100(3) . . ?
C83A C82A C81 111(3) . . ?
C84B C82B C83B 116(2) . . ?
C84B C82B C81 113.0(16) . . ?
C83B C82B C81 106.2(17) . . ?
C86 C85 O7 110.5(17) . . ?
C85 C86 C87 123.7(19) . . ?
C86 C87 C88 113(2) . . ?
C86 C87 C89 121(2) . . ?
C88 C87 C89 105.2(18) . . ?
C91 C90 C95 120.4(7) . . ?
C91 C90 C72 123.2(6) . . ?
C95 C90 C72 116.4(6) . . ?
C90 C91 C92 118.5(7) . . ?
C93 C92 O8 124.1(6) . . ?
C93 C92 C91 121.8(7) . . ?
O8 C92 C91 114.1(6) . . ?
C92 C93 C94 119.5(7) . . ?
C95 C94 O9 123.1(7) . . ?
C95 C94 C93 121.2(7) . . ?
O9 C94 C93 115.7(7) . . ?
C94 C95 C90 118.7(7) . . ?
O8 C96 C97 107.2(6) . . ?
C96 C97 C98 115.2(6) . . ?
C100 C98 C99 111.7(8) . . ?
C100 C98 C97 110.5(7) . . ?
C99 C98 C97 110.6(7) . . ?
O9 C101 C102 114.8(10) . . ?
C101 C102 C103 108.4(16) . . ?
C105 C103 C104 110.1(16) . . ?
C105 C103 C102 111.3(15) . . ?
C104 C103 C102 113.0(16) . . ?
O9 C106 C107 95.1(10) . . ?
C108 C107 C106 106.8(18) . . ?
C110 C108 C109 113(2) . . ?
C110 C108 C107 108.6(18) . . ?
C109 C108 C107 109(2) . . ?

loop_
_geom_bond_atom_site_label_1
_geom_bond_atom_site_label_2
_geom_bond_distance
_geom_bond_site_symmetry_2
_geom_bond_publ_flag
Ni1 N3 1.926(6) . ?
Ni1 N1 1.937(6) . ?
Ni1 N4 1.939(5) . ?
Ni1 N2 1.946(5) . ?
Ni2 N5 1.892(5) . ?
Ni2 N8 1.896(5) . ?
Ni2 N7 1.908(6) . ?
Ni2 N6 1.910(6) . ?
N1 C4 1.377(8) . ?
N1 C1 1.402(9) . ?
N2 C9 1.385(8) . ?
N2 C6 1.391(8) . ?
N3 C11 1.360(9) . ?
N3 C14 1.397(9) . ?
N4 C19 1.379(10) . ?
N4 C16 1.389(10) . ?
N5 C56 1.357(8) . ?
N5 C53 1.406(8) . ?
N6 C58 1.351(8) . ?
N6 C61 1.408(9) . ?
N7 C66 1.370(10) . ?
N7 C63 1.385(9) . ?
N8 C68 1.365(8) . ?
N8 C71 1.396(8) . ?
N9 C57 1.312(9) . ?
N9 C5 1.357(9) . ?
O1 C67 1.299(10) . ?
O2 C23 1.385(11) . ?
O2 C27 1.429(12) . ?
O3 C25 1.405(11) . ?
O3 C32B 1.483(15) . ?
O3 C32A 1.483(15) . ?
O4 C39 1.386(10) . ?
O4 C43 1.475(10) . ?
O5 C41 1.388(11) . ?
O5 C48 1.397(11) . ?
O6 C75 1.360(11) . ?
O6 C80 1.454(11) . ?
O7 C77 1.355(10) . ?
O7 C85 1.371(17) . ?
O8 C92 1.387(9) . ?
O8 C96 1.459(8) . ?
O9 C94 1.387(8) . ?
O9 C106 1.407(11) . ?
O9 C101 1.407(11) . ?
C1 C20 1.415(10) . ?
C1 C2 1.430(11) . ?
C2 C3 1.366(10) . ?
C3 C4 1.425(10) . ?
C4 C5 1.424(9) . ?
C5 C6 1.419(9) . ?
C6 C7 1.429(9) . ?
C7 C8 1.368(10) . ?
C8 C9 1.433(9) . ?
C9 C10 1.391(9) . ?
C10 C11 1.418(9) . ?
C10 C21 1.498(10) . ?
C11 C12 1.463(10) . ?
C12 C13 1.339(11) . ?
C13 C14 1.427(11) . ?
C14 C15 1.419(11) . ?
C15 C16 1.376(12) . ?
C16 C17 1.450(11) . ?
C17 C18 1.330(13) . ?
C18 C19 1.438(11) . ?
C19 C20 1.377(12) . ?
C20 C37 1.497(11) . ?
C21 C26 1.369(10) . ?
C21 C22 1.379(11) . ?
C22 C23 1.394(11) . ?
C23 C24 1.383(13) . ?
C24 C25 1.368(15) . ?
C25 C26 1.426(13) . ?
C27 C28 1.558(14) . ?
C28 C29 1.478(13) . ?
C29 C30 1.518(13) . ?
C29 C31 1.530(16) . ?
C32A C33A 1.511(10) . ?
C33A C34A 1.506(10) . ?
C34A C36A 1.505(10) . ?
C34A C35A 1.509(10) . ?
C32B C33B 1.505(10) . ?
C33B C34B 1.499(10) . ?
C34B C36B 1.500(10) . ?
C34B C35B 1.505(10) . ?
C37 C38 1.380(11) . ?
C37 C42 1.412(11) . ?
C38 C39 1.417(12) . ?
C39 C40 1.371(13) . ?
C40 C41 1.415(13) . ?
C41 C42 1.360(12) . ?
C43 C44 1.454(14) . ?
C44 C45 1.489(16) . ?
C45 C47 1.542(18) . ?
C45 C46 1.587(17) . ?
C48 C49 1.564(12) . ?
C49 C50 1.536(14) . ?
C50 C52 1.505(13) . ?
C50 C51 1.563(14) . ?
C53 C72 1.392(9) . ?
C53 C54 1.434(9) . ?
C54 C55 1.356(9) . ?
C55 C56 1.448(9) . ?
C56 C57 1.459(9) . ?
C57 C58 1.446(9) . ?
C58 C59 1.437(10) . ?
C59 C60 1.349(10) . ?
C60 C61 1.421(10) . ?
C61 C62 1.382(10) . ?
C62 C63 1.419(11) . ?
C62 C73 1.504(11) . ?
C63 C64 1.391(11) . ?
C64 C65 1.362(13) . ?
C65 C66 1.413(11) . ?
C66 C67 1.424(12) . ?
C67 C68 1.436(11) . ?
C68 C69 1.444(10) . ?
C69 C70 1.358(10) . ?
C70 C71 1.435(9) . ?
C71 C72 1.407(9) . ?
C72 C90 1.498(9) . ?
C73 C74 1.383(12) . ?
C73 C78 1.401(11) . ?
C74 C75 1.411(11) . ?
C75 C76 1.380(12) . ?
C76 C77 1.388(13) . ?
C77 C78 1.385(12) . ?
C80 C81 1.472(15) . ?
C81 C82A 1.511(10) . ?
C81 C82B 1.515(10) . ?
C82A C84A 1.495(10) . ?
C82A C83A 1.501(10) . ?
C82B C84B 1.485(10) . ?
C82B C83B 1.502(10) . ?
C85 C86 1.348(17) . ?
C86 C87 1.35(2) . ?
C87 C88 1.480(10) . ?
C87 C89 1.505(10) . ?
C90 C91 1.389(9) . ?
C90 C95 1.420(9) . ?
C91 C92 1.397(9) . ?
C92 C93 1.365(10) . ?
C93 C94 1.387(11) . ?
C94 C95 1.377(10) . ?
C96 C97 1.501(11) . ?
C97 C98 1.528(10) . ?
C98 C100 1.503(11) . ?
C98 C99 1.523(11) . ?
C101 C102 1.54(2) . ?
C102 C103 1.550(18) . ?
C103 C105 1.486(18) . ?
C103 C104 1.51(2) . ?
C106 C107 1.67(3) . ?
C107 C108 1.57(2) . ?
C108 C110 1.49(2) . ?
C108 C109 1.50(3) . ?
O1S C1S 1.30(2) . ?
O2S C2S 1.31(2) . ?
